data_2102880
loop_
_publ_author_name
'Maheshwari, Vidhi'
'Carlone, Maria'
'Fronczek, Frank R.'
'Marzilli, Luigi G.'

_publ_section_title
;
 Ligand and coordination-plane distortions in platinum(II) complexes of
 isomers of dimethyl-2,2'-bipyridine
;
_journal_issue 4
_journal_name_full 'Acta Crystallographica Section B'
_journal_page_first 603
_journal_page_last 611
_journal_paper_doi 10.1107/S0108768107027024
_journal_volume 63
_journal_year 2007
_chemical_formula_moiety 'C12 H12 Cl2 N2 Pt'
_chemical_formula_sum 'C12 H12 Cl2 N2 Pt'
_chemical_formula_weight 450.23
_chemical_name_systematic
;
Dichloro-(5,5'-dimethyl-2,2'-bipyridyl-N,N')-platimun(II)
;
_space_group_IT_number 15
_symmetry_cell_setting monoclinic
_symmetry_space_group_name_Hall '-C 2yc'
_symmetry_space_group_name_H-M 'C 1 2/c 1'
_atom_sites_solution_hydrogens geom
_atom_sites_solution_primary direct
_atom_sites_solution_secondary difmap
_audit_creation_method SHELXL-97
_cell_angle_alpha 90
_cell_angle_beta 121.110(11)
_cell_angle_gamma 90
_cell_formula_units_Z 4
_cell_length_a 13.162(3)
_cell_length_b 9.088(2)
_cell_length_c 12.125(3)
_cell_measurement_reflns_used 2486
_cell_measurement_temperature 105
_cell_measurement_theta_max 33.7
_cell_measurement_theta_min 2.5
_cell_volume 1241.8(5)
_computing_cell_refinement 'HKL Scalepack (Otwinowski & Minor 1997)'
_computing_data_collection 'COLLECT (Nonius, 2000)'
_computing_data_reduction 'HKL Denzo and Scalepack (Otwinowski & Minor 1997)'
_computing_molecular_graphics 'ORTEP-3 for Windows (Farrugia, 1997)'
_computing_publication_material 'SHELXL-97 (Sheldrick, 1997)'
_computing_structure_refinement 'SHELXL-97 (Sheldrick, 1997)'
_computing_structure_solution 'SIR97 (Altomare  et al., 1999)'
_diffrn_ambient_temperature 105
_diffrn_measured_fraction_theta_full 0.996
_diffrn_measured_fraction_theta_max 0.996
_diffrn_measurement_device 'KappaCCD (with Oxford Cryostream)'
_diffrn_measurement_method ' \w scans with \k offsets'
_diffrn_radiation_monochromator graphite
_diffrn_radiation_source 'fine-focus sealed tube'
_diffrn_radiation_type MoK\a
_diffrn_radiation_wavelength 0.71073
_diffrn_reflns_av_R_equivalents 0.025
_diffrn_reflns_av_sigmaI/netI 0.0354
_diffrn_reflns_limit_h_max 20
_diffrn_reflns_limit_h_min -20
_diffrn_reflns_limit_k_max 13
_diffrn_reflns_limit_k_min -14
_diffrn_reflns_limit_l_max 18
_diffrn_reflns_limit_l_min -18
_diffrn_reflns_number 15159
_diffrn_reflns_theta_full 33.7
_diffrn_reflns_theta_max 33.7
_diffrn_reflns_theta_min 2.8
_diffrn_standards_decay_% <2
_diffrn_standards_number 0
_exptl_absorpt_coefficient_mu 11.706
_exptl_absorpt_correction_T_max 0.626
_exptl_absorpt_correction_T_min 0.341
_exptl_absorpt_correction_type multi-scan
_exptl_absorpt_process_details 'HKL Scalepack (Otwinowski & Minor 1997)'
_exptl_crystal_colour yellow
_exptl_crystal_density_diffrn 2.408
_exptl_crystal_density_method 'not measured'
_exptl_crystal_description plate
_exptl_crystal_F_000 840
_exptl_crystal_size_max 0.11
_exptl_crystal_size_mid 0.10
_exptl_crystal_size_min 0.04
_refine_diff_density_max 1.59
_refine_diff_density_min -2.48
_refine_ls_extinction_coef 0.00066(8)
_refine_ls_extinction_expression Fc^*^=kFc[1+0.001xFc^2^\l^3^/sin(2\q)]^-1/4^
_refine_ls_extinction_method SHELXL
_refine_ls_goodness_of_fit_ref 1.056
_refine_ls_hydrogen_treatment constr
_refine_ls_matrix_type full
_refine_ls_number_parameters 80
_refine_ls_number_reflns 2482
_refine_ls_number_restraints 0
_refine_ls_restrained_S_all 1.056
_refine_ls_R_factor_all 0.031
_refine_ls_R_factor_gt 0.026
_refine_ls_shift/su_max 0.001
_refine_ls_shift/su_mean 0.000
_refine_ls_structure_factor_coef Fsqd
_refine_ls_weighting_details 'calc w=1/[\s^2^(Fo^2^)+(0.0176P)^2^+3.5799P] where P=(Fo^2^+2Fc^2^)/3'
_refine_ls_weighting_scheme calc
_refine_ls_wR_factor_gt 0.055
_refine_ls_wR_factor_ref 0.056
_reflns_number_gt 2283
_reflns_number_total 2482
_reflns_threshold_expression I>2\s(I)
_cod_data_source_file bk5058.cif
_cod_data_source_block Vidhi3
_cod_depositor_comments
;
The following automatic conversions were performed:
'_symmetry_cell_setting' value 'Monoclinic' changed to 'monoclinic'
according to '/home/saulius/struct/CIF-dictionaries/cif_core.dic'
dictionary named 'cif_core.dic' version 2.4.1 from 2010-06-29.

Automatic conversion script
Id: cif_fix_enum 1527 2010-12-29 10:47:43Z saulius 

The following automatic conversions were performed:

'_symmetry_cell_setting' value 'Monoclinic' changed to 'monoclinic'
according to /home/saulius/struct/CIF-dictionaries/cif_core.dic
dictionary named 'cif_core.dic' version 2.4.1 from 2010-06-29.

Automatic conversion script
Id: cif_fix_values 1715 2011-07-08 13:25:40Z adriana 
;
_cod_original_sg_symbol_H-M 'C 2/c         '
_cod_database_code 2102880

loop_
_symmetry_equiv_pos_as_xyz
'x, y, z'
'-x, y, -z+1/2'
'x+1/2, y+1/2, z'
'-x+1/2, y+1/2, -z+1/2'
'-x, -y, -z'
'x, -y, z-1/2'
'-x+1/2, -y+1/2, -z'
'x+1/2, -y+1/2, z-1/2'

loop_
_atom_site_type_symbol
_atom_site_label
_atom_site_fract_x
_atom_site_fract_y
_atom_site_fract_z
_atom_site_U_iso_or_equiv
_atom_site_adp_type
_atom_site_calc_flag
_atom_site_refinement_flags
_atom_site_occupancy
Pt Pt1 0.5000 0.292339(18) 0.7500 0.01283(6) Uani d S 1
Cl Cl1 0.42319(8) 0.11312(9) 0.59379(8) 0.02006(15) Uani d . 1
N N1 0.4350(2) 0.4611(3) 0.6240(3) 0.0147(5) Uani d . 1
C C1 0.3665(3) 0.4505(4) 0.4951(3) 0.0175(6) Uani d . 1
H H1 0.3436 0.3555 0.4573 0.021 Uiso calc R 1
C C2 0.3279(3) 0.5731(4) 0.4150(3) 0.0181(6) Uani d . 1
C C3 0.3644(3) 0.7107(4) 0.4716(4) 0.0207(6) Uani d . 1
H H3 0.3428 0.7962 0.4192 0.025 Uiso calc R 1
C C4 0.4327(3) 0.7234(4) 0.6051(4) 0.0199(6) Uani d . 1
H H4 0.4565 0.8174 0.6446 0.024 Uiso calc R 1
C C5 0.4653(3) 0.5972(3) 0.6794(3) 0.0156(6) Uani d . 1
C C6 0.2477(3) 0.5534(5) 0.2713(3) 0.0246(7) Uani d . 1
H H6A 0.2408 0.6470 0.2278 0.037 Uiso calc R 1
H H6B 0.1689 0.5218 0.2520 0.037 Uiso calc R 1
H H6C 0.2812 0.4786 0.2410 0.037 Uiso calc R 1

loop_
_atom_site_aniso_label
_atom_site_aniso_U_11
_atom_site_aniso_U_22
_atom_site_aniso_U_33
_atom_site_aniso_U_12
_atom_site_aniso_U_13
_atom_site_aniso_U_23
Pt1 0.01428(8) 0.00848(8) 0.01673(8) 0.000 0.00872(6) 0.000
Cl1 0.0257(4) 0.0115(3) 0.0222(4) -0.0025(3) 0.0119(3) -0.0033(3)
N1 0.0171(11) 0.0112(11) 0.0176(12) -0.0022(9) 0.0102(10) -0.0028(9)
C1 0.0162(14) 0.0165(14) 0.0202(15) 0.0000(11) 0.0097(12) 0.0007(12)
C2 0.0167(14) 0.0191(15) 0.0200(15) -0.0009(11) 0.0105(12) 0.0033(12)
C3 0.0199(14) 0.0191(16) 0.0235(16) 0.0022(13) 0.0114(13) 0.0073(13)
C4 0.0223(15) 0.0129(15) 0.0244(16) 0.0013(12) 0.0120(13) 0.0025(12)
C5 0.0157(13) 0.0117(13) 0.0205(15) 0.0013(10) 0.0101(12) 0.0009(10)
C6 0.0219(16) 0.031(2) 0.0179(16) -0.0035(14) 0.0083(13) 0.0054(14)

loop_
_atom_type_symbol
_atom_type_description
_atom_type_scat_dispersion_real
_atom_type_scat_dispersion_imag
_atom_type_scat_source
C C 0.0033 0.0016 'International Tables Vol C Tables 4.2.6.8 and 6.1.1.4'
H H 0.0000 0.0000 'International Tables Vol C Tables 4.2.6.8 and 6.1.1.4'
Cl Cl 0.1484 0.1585 'International Tables Vol C Tables 4.2.6.8 and 6.1.1.4'
N N 0.0061 0.0033 'International Tables Vol C Tables 4.2.6.8 and 6.1.1.4'
Pt Pt -1.7033 8.3905 'International Tables Vol C Tables 4.2.6.8 and 6.1.1.4'

loop_
_geom_angle_atom_site_label_1
_geom_angle_atom_site_label_2
_geom_angle_atom_site_label_3
_geom_angle_site_symmetry_1
_geom_angle_site_symmetry_3
_geom_angle
N1 Pt1 N1 2_656 . 80.96(16)
N1 Pt1 Cl1 2_656 . 175.44(8)
N1 Pt1 Cl1 . . 94.65(8)
N1 Pt1 Cl1 2_656 2_656 94.65(8)
N1 Pt1 Cl1 . 2_656 175.44(8)
Cl1 Pt1 Cl1 . 2_656 89.76(5)
C1 N1 C5 . . 119.2(3)
C1 N1 Pt1 . . 126.3(2)
C5 N1 Pt1 . . 114.5(2)
N1 C1 C2 . . 122.5(3)
N1 C1 H1 . . 118.8
C2 C1 H1 . . 118.8
C3 C2 C1 . . 118.0(3)
C3 C2 C6 . . 122.3(3)
C1 C2 C6 . . 119.7(3)
C2 C3 C4 . . 120.0(3)
C2 C3 H3 . . 120.0
C4 C3 H3 . . 120.0
C5 C4 C3 . . 119.1(3)
C5 C4 H4 . . 120.5
C3 C4 H4 . . 120.5
N1 C5 C4 . . 121.2(3)
N1 C5 C5 . 2_656 114.95(18)
C4 C5 C5 . 2_656 123.9(2)
C2 C6 H6A . . 109.5
C2 C6 H6B . . 109.5
H6A C6 H6B . . 109.5
C2 C6 H6C . . 109.5
H6A C6 H6C . . 109.5
H6B C6 H6C . . 109.5

loop_
_geom_bond_atom_site_label_1
_geom_bond_atom_site_label_2
_geom_bond_site_symmetry_2
_geom_bond_distance
Pt1 N1 2_656 2.017(3)
Pt1 N1 . 2.017(3)
Pt1 Cl1 . 2.2986(9)
Pt1 Cl1 2_656 2.2986(9)
N1 C1 . 1.346(4)
N1 C5 . 1.365(4)
C1 C2 . 1.390(5)
C1 H1 . 0.9500
C2 C3 . 1.387(5)
C2 C6 . 1.510(5)
C3 C4 . 1.392(5)
C3 H3 . 0.9500
C4 C5 . 1.382(5)
C4 H4 . 0.9500
C5 C5 2_656 1.466(7)
C6 H6A . 0.9800
C6 H6B . 0.9800
C6 H6C . 0.9800

loop_
_geom_torsion_atom_site_label_1
_geom_torsion_atom_site_label_2
_geom_torsion_atom_site_label_3
_geom_torsion_atom_site_label_4
_geom_torsion_site_symmetry_1
_geom_torsion_site_symmetry_4
_geom_torsion
N1 Pt1 N1 C1 2_656 . -178.6(3)
Cl1 Pt1 N1 C1 . . 2.6(3)
Cl1 Pt1 N1 C1 2_656 . -162.9(9)
N1 Pt1 N1 C5 2_656 . 1.06(17)
Cl1 Pt1 N1 C5 . . -177.7(2)
Cl1 Pt1 N1 C5 2_656 . 16.8(12)
C5 N1 C1 C2 . . 2.0(5)
Pt1 N1 C1 C2 . . -178.4(2)
N1 C1 C2 C3 . . 1.5(5)
N1 C1 C2 C6 . . -177.9(3)
C1 C2 C3 C4 . . -3.2(5)
C6 C2 C3 C4 . . 176.2(3)
C2 C3 C4 C5 . . 1.4(5)
C1 N1 C5 C4 . . -3.8(5)
Pt1 N1 C5 C4 . . 176.5(3)
C1 N1 C5 C5 . 2_656 176.8(3)
Pt1 N1 C5 C5 . 2_656 -2.9(5)
C3 C4 C5 N1 . . 2.1(5)
C3 C4 C5 C5 . 2_656 -178.5(4)
